data_4344220
loop_
_publ_author_name
'Cotton, F.A.'
'de Boer, B.G.'
'Jeremic, M.'

_publ_section_title
;
 Some Reactions of the Octahalodirhenate(III) Ions. VIII. Definitive
 Structural Characterization of the Octabromodirhenate(III) Ion
;
_journal_name_full 'Inorganic Chemistry'
_journal_page_first 2143
_journal_page_last 2146
_journal_volume 9
_journal_year 1970
_chemical_formula_sum 'Br8 Cs2 Re2'
_chemical_name_systematic 'Cs2 Re2 Br8'
_space_group_IT_number 61
_symmetry_space_group_name_Hall '-P 2ac 2ab'
_symmetry_space_group_name_H-M 'P b c a'
_cell_angle_alpha 90
_cell_angle_beta 90
_cell_angle_gamma 90
_cell_formula_units_Z 4
_cell_length_a 12.625
_cell_length_b 12.953
_cell_length_c 10.141
_cell_volume 1658.374
_citation_journal_id_ASTM INOCAJ
_cod_data_source_file Cotton_INOCAJ_1970_1063.cif
_cod_data_source_block Br8Cs2Re2
_cod_database_code 4344220

loop_
_symmetry_equiv_pos_as_xyz
x,y,z
-x+1/2,-y,z+1/2
x+1/2,-y+1/2,-z
-x,y+1/2,-z+1/2
-x,-y,-z
x-1/2,y,-z-1/2
-x-1/2,y-1/2,z
x,-y-1/2,z-1/2

loop_
_atom_site_label
_atom_site_type_symbol
_atom_site_fract_x
_atom_site_fract_y
_atom_site_fract_z
_atom_site_occupancy
_atom_site_U_iso_or_equiv
Cs1 Cs+1 -0.3072 0.1359 -0.1608 1 0.0
Br3 Br-1 -0.0155 0.2189 -0.0899 1 0.0
Br1 Br-1 0.064 0.0029 0.2801 1 0.0
Re1 Re+3 0.0154 0.0704 0.06 1 0.0
Br2 Br-1 -0.1585 0.1146 0.1558 1 0.0
Br4 Br-1 0.2068 0.1052 0.0247 1 0.0
